data_4130088
loop_
_publ_author_name
'Shintani, Ryo'
'Iino, Ryo'
'Nozaki, Kyoko'

_publ_section_title
;
 Rhodium-Catalyzed Stitching Reaction: Convergent Synthesis of Quinoidal
 Fused Oligosiloles.
;
_journal_issue 11
_journal_name_full 'Journal of the American Chemical Society'
_journal_page_first 3635
_journal_page_last 3638
_journal_paper_doi 10.1021/jacs.6b00082
_journal_volume 138
_journal_year 2016
_chemical_formula_moiety 'C58 H84 Si5'
_chemical_formula_sum 'C58 H84 Si5'
_chemical_formula_weight 921.70
_space_group_crystal_system monoclinic
_space_group_IT_number 15
_space_group_name_Hall '-C 2yc'
_space_group_name_H-M_alt 'C 1 2/c 1'
_atom_sites_solution_hydrogens geom
_audit_creation_method SHELXL-2014/7
_cell_angle_alpha 90
_cell_angle_beta 90.623(6)
_cell_angle_gamma 90
_cell_formula_units_Z 4
_cell_length_a 19.681(8)
_cell_length_b 11.242(4)
_cell_length_c 24.5359(10)
_cell_measurement_reflns_used 8832
_cell_measurement_temperature 93(2)
_cell_measurement_theta_max 31.6
_cell_measurement_theta_min 2.1
_cell_volume 5428(3)
_computing_cell_refinement 'RIGAKU CrystalClear'
_computing_data_collection 'RIGAKU CrystalClear'
_computing_data_reduction 'RIGAKU CrystalClear'
_computing_publication_material 'Yadokari-XG (Wakita, Nemoto, et al.)'
_computing_structure_refinement 'SHELXL-2014/7 (Sheldrick, 2014)'
_diffrn_ambient_temperature 93(2)
_diffrn_detector_area_resol_mean 28.5714
_diffrn_measured_fraction_theta_full 0.999
_diffrn_measured_fraction_theta_max 0.999
_diffrn_measurement_device_type 'Rigaku Saturn724 CCD'
_diffrn_measurement_method 'omega scans'
_diffrn_radiation_type MoK\a
_diffrn_radiation_wavelength 0.71075
_diffrn_reflns_av_R_equivalents 0.0629
_diffrn_reflns_av_unetI/netI 0.0346
_diffrn_reflns_Laue_measured_fraction_full 0.999
_diffrn_reflns_Laue_measured_fraction_max 0.999
_diffrn_reflns_limit_h_max 24
_diffrn_reflns_limit_h_min -24
_diffrn_reflns_limit_k_max 14
_diffrn_reflns_limit_k_min -14
_diffrn_reflns_limit_l_max 30
_diffrn_reflns_limit_l_min -30
_diffrn_reflns_number 39948
_diffrn_reflns_point_group_measured_fraction_full 0.999
_diffrn_reflns_point_group_measured_fraction_max 0.999
_diffrn_reflns_theta_full 25.242
_diffrn_reflns_theta_max 26.499
_diffrn_reflns_theta_min 2.070
_exptl_absorpt_coefficient_mu 0.167
_exptl_absorpt_correction_T_max 1.000
_exptl_absorpt_correction_T_min 0.904
_exptl_absorpt_correction_type multi-scan
_exptl_crystal_colour Orange
_exptl_crystal_density_diffrn 1.128
_exptl_crystal_description Chip
_exptl_crystal_F_000 2008
_exptl_crystal_size_max 0.400
_exptl_crystal_size_mid 0.350
_exptl_crystal_size_min 0.070
_refine_diff_density_max 0.735
_refine_diff_density_min -0.319
_refine_diff_density_rms 0.060
_refine_ls_extinction_method none
_refine_ls_goodness_of_fit_ref 1.119
_refine_ls_hydrogen_treatment constr
_refine_ls_matrix_type full
_refine_ls_number_parameters 296
_refine_ls_number_reflns 5625
_refine_ls_number_restraints 0
_refine_ls_restrained_S_all 1.119
_refine_ls_R_factor_all 0.0654
_refine_ls_R_factor_gt 0.0578
_refine_ls_shift/su_max 0.001
_refine_ls_shift/su_mean 0.000
_refine_ls_structure_factor_coef Fsqd
_refine_ls_weighting_details 'w=1/[\s^2^(Fo^2^)+(0.0435P)^2^+11.9837P] where P=(Fo^2^+2Fc^2^)/3'
_refine_ls_weighting_scheme calc
_refine_ls_wR_factor_gt 0.1245
_refine_ls_wR_factor_ref 0.1285
_reflns_Friedel_coverage 0.000
_reflns_number_gt 5131
_reflns_number_total 5625
_reflns_threshold_expression 'I > 2\s(I)'
_cod_data_source_file ja6b00082_si_004.cif
_cod_data_source_block Si5
_cod_depositor_comments
;
The following automatic conversions were performed:

data item '_exptl_absorpt_correction_type' value 'Multi-scan' was
changed to 'multi-scan' in accordance with the
/home/saulius/struct/COD-crude-data/automatic-downloads/DataCite-retrospective/ACS/depositions/lib/dictionaries/cif_core.dic
dictionary named 'cif_core.dic' version 2.4.2 last updated on
2011-04-26.

Automatic conversion script
Id: cif_fix_values 6909 2019-04-08 15:41:33Z antanas 
;
_cod_original_sg_symbol_H-M 'C 2/c'
_cod_database_code 4130088
_shelx_shelxl_version_number 2014/7
_shelx_space_group_comment
;
The symmetry employed for this shelxl refinement is uniquely defined
by the following loop, which should always be used as a source of
symmetry information in preference to the above space-group names.
They are only intended as comments.
;
_shelx_estimated_absorpt_t_min 0.936
_shelx_estimated_absorpt_t_max 0.988

loop_
_space_group_symop_operation_xyz
'x, y, z'
'-x, y, -z+1/2'
'x+1/2, y+1/2, z'
'-x+1/2, y+1/2, -z+1/2'
'-x, -y, -z'
'x, -y, z-1/2'
'-x+1/2, -y+1/2, -z'
'x+1/2, -y+1/2, z-1/2'

loop_
_atom_site_label
_atom_site_type_symbol
_atom_site_fract_x
_atom_site_fract_y
_atom_site_fract_z
_atom_site_U_iso_or_equiv
_atom_site_adp_type
_atom_site_occupancy
_atom_site_site_symmetry_order
_atom_site_calc_flag
_atom_site_refinement_flags_posn
_atom_site_refinement_flags_adp
_atom_site_refinement_flags_occupancy
Si3 Si 0.5000 0.59179(7) 0.7500 0.01524(18) Uani 1 2 d S T P
Si1 Si 0.62026(3) 0.58864(5) 0.61354(2) 0.01581(14) Uani 1 1 d . . .
Si2 Si 0.55075(3) 0.23853(5) 0.67873(2) 0.01571(14) Uani 1 1 d . . .
C8 C 0.51806(10) 0.35711(18) 0.72617(8) 0.0153(4) Uani 1 1 d . . .
C7 C 0.53817(10) 0.47450(18) 0.70407(8) 0.0151(4) Uani 1 1 d . . .
C5 C 0.58580(10) 0.35508(18) 0.63142(8) 0.0151(4) Uani 1 1 d . . .
C6 C 0.57561(10) 0.47362(18) 0.65709(8) 0.0150(4) Uani 1 1 d . . .
C3 C 0.63707(10) 0.47554(19) 0.55981(8) 0.0176(4) Uani 1 1 d . . .
C4 C 0.61544(10) 0.35840(18) 0.58139(8) 0.0162(4) Uani 1 1 d . . .
C1 C 0.66204(10) 0.33203(19) 0.49619(8) 0.0174(4) Uani 1 1 d . . .
C2 C 0.66481(10) 0.4595(2) 0.50989(9) 0.0193(4) Uani 1 1 d . . .
C13 C 0.63147(10) 0.26909(19) 0.53941(8) 0.0168(4) Uani 1 1 d . . .
C9 C 0.68272(11) 0.2719(2) 0.44963(9) 0.0222(5) Uani 1 1 d . . .
H1 H 0.7045 0.3133 0.4209 0.027 Uiso 1 1 calc R U .
C16 C 0.56265(11) 0.71467(19) 0.59175(9) 0.0203(4) Uani 1 1 d . . .
H9 H 0.5473 0.7560 0.6255 0.024 Uiso 1 1 calc R U .
C27 C 0.56504(11) 0.6841(2) 0.78832(9) 0.0227(5) Uani 1 1 d . . .
H36 H 0.5417 0.7189 0.8206 0.027 Uiso 1 1 calc R U .
C12 C 0.62050(11) 0.1474(2) 0.53502(9) 0.0215(5) Uani 1 1 d . . .
H4 H 0.6000 0.1047 0.5639 0.026 Uiso 1 1 calc R U .
C21 C 0.62213(12) 0.1508(2) 0.71165(9) 0.0251(5) Uani 1 1 d . . .
H22 H 0.6021 0.1006 0.7411 0.030 Uiso 1 1 calc R U .
C15 C 0.70457(11) 0.6339(2) 0.64515(9) 0.0238(5) Uani 1 1 d . . .
H8 H 0.6965 0.6963 0.6734 0.029 Uiso 1 1 calc R U .
C14 C 0.69308(12) 0.5497(2) 0.47168(9) 0.0264(5) Uani 1 1 d . . .
H7 H 0.6908 0.6287 0.4884 0.040 Uiso 1 1 calc R U .
H6 H 0.6665 0.5494 0.4377 0.040 Uiso 1 1 calc R U .
H5 H 0.7405 0.5301 0.4638 0.040 Uiso 1 1 calc R U .
C11 C 0.63993(12) 0.0887(2) 0.48760(9) 0.0252(5) Uani 1 1 d . . .
H3 H 0.6318 0.0058 0.4839 0.030 Uiso 1 1 calc R U .
C20 C 0.59528(14) 0.8081(2) 0.55514(10) 0.0313(6) Uani 1 1 d . . .
H19 H 0.6139 0.7694 0.5228 0.047 Uiso 1 1 calc R U .
H21 H 0.6319 0.8485 0.5753 0.047 Uiso 1 1 calc R U .
H20 H 0.5609 0.8665 0.5439 0.047 Uiso 1 1 calc R U .
C10 C 0.67102(12) 0.1503(2) 0.44577(9) 0.0256(5) Uani 1 1 d . . .
H2 H 0.6845 0.1088 0.4140 0.031 Uiso 1 1 calc R U .
C19 C 0.49946(12) 0.6634(2) 0.56349(10) 0.0301(5) Uani 1 1 d . . .
H18 H 0.4668 0.7274 0.5563 0.045 Uiso 1 1 calc R U .
H17 H 0.4787 0.6035 0.5871 0.045 Uiso 1 1 calc R U .
H16 H 0.5124 0.6264 0.5290 0.045 Uiso 1 1 calc R U .
C22 C 0.47643(14) 0.1507(2) 0.64901(10) 0.0312(6) Uani 1 1 d . . .
H23 H 0.4401 0.1607 0.6768 0.037 Uiso 1 1 calc R U .
C28 C 0.62188(13) 0.6034(3) 0.81009(10) 0.0353(6) Uani 1 1 d . . .
H38 H 0.6461 0.5679 0.7794 0.053 Uiso 1 1 calc R U .
H37 H 0.6022 0.5401 0.8324 0.053 Uiso 1 1 calc R U .
H39 H 0.6536 0.6504 0.8323 0.053 Uiso 1 1 calc R U .
C29 C 0.59384(14) 0.7883(2) 0.75519(11) 0.0368(6) Uani 1 1 d . . .
H42 H 0.6265 0.8327 0.7777 0.055 Uiso 1 1 calc R U .
H41 H 0.5567 0.8411 0.7439 0.055 Uiso 1 1 calc R U .
H40 H 0.6167 0.7574 0.7229 0.055 Uiso 1 1 calc R U .
C17 C 0.73791(12) 0.5248(2) 0.67248(10) 0.0327(6) Uani 1 1 d . . .
H10 H 0.7364 0.4571 0.6473 0.049 Uiso 1 1 calc R U .
H12 H 0.7132 0.5046 0.7057 0.049 Uiso 1 1 calc R U .
H11 H 0.7853 0.5431 0.6818 0.049 Uiso 1 1 calc R U .
C24 C 0.66082(15) 0.0682(3) 0.67307(11) 0.0409(7) Uani 1 1 d . . .
H26 H 0.6818 0.1155 0.6442 0.061 Uiso 1 1 calc R U .
H25 H 0.6292 0.0107 0.6567 0.061 Uiso 1 1 calc R U .
H24 H 0.6962 0.0256 0.6936 0.061 Uiso 1 1 calc R U .
C25 C 0.44687(14) 0.2109(3) 0.59889(13) 0.0446(7) Uani 1 1 d . . .
H35 H 0.4801 0.2088 0.5695 0.067 Uiso 1 1 calc R U .
H34 H 0.4358 0.2937 0.6075 0.067 Uiso 1 1 calc R U .
H33 H 0.4055 0.1691 0.5872 0.067 Uiso 1 1 calc R U .
C23 C 0.67154(14) 0.2393(3) 0.73872(11) 0.0378(6) Uani 1 1 d . . .
H27 H 0.7081 0.1955 0.7573 0.057 Uiso 1 1 calc R U .
H29 H 0.6470 0.2877 0.7653 0.057 Uiso 1 1 calc R U .
H28 H 0.6910 0.2911 0.7108 0.057 Uiso 1 1 calc R U .
C18 C 0.75322(14) 0.6832(3) 0.60241(13) 0.0467(7) Uani 1 1 d . . .
H15 H 0.7962 0.7057 0.6201 0.070 Uiso 1 1 calc R U .
H14 H 0.7328 0.7532 0.5850 0.070 Uiso 1 1 calc R U .
H13 H 0.7618 0.6221 0.5748 0.070 Uiso 1 1 calc R U .
C26 C 0.48325(17) 0.0174(2) 0.64392(13) 0.0472(8) Uani 1 1 d . . .
H31 H 0.4390 -0.0171 0.6343 0.071 Uiso 1 1 calc R U .
H30 H 0.4992 -0.0158 0.6787 0.071 Uiso 1 1 calc R U .
H32 H 0.5160 -0.0014 0.6154 0.071 Uiso 1 1 calc R U .

loop_
_atom_site_aniso_label
_atom_site_aniso_U_11
_atom_site_aniso_U_22
_atom_site_aniso_U_33
_atom_site_aniso_U_23
_atom_site_aniso_U_13
_atom_site_aniso_U_12
Si3 0.0182(4) 0.0134(4) 0.0143(4) 0.000 0.0041(3) 0.000
Si1 0.0167(3) 0.0159(3) 0.0149(3) 0.0015(2) 0.0037(2) -0.0013(2)
Si2 0.0214(3) 0.0138(3) 0.0121(3) 0.0008(2) 0.0044(2) 0.0012(2)
C8 0.0151(9) 0.0161(10) 0.0146(10) 0.0008(8) 0.0005(8) -0.0002(8)
C7 0.0156(9) 0.0165(10) 0.0132(10) 0.0005(8) -0.0007(8) -0.0008(8)
C5 0.0147(9) 0.0171(10) 0.0135(10) 0.0004(8) 0.0004(8) 0.0009(7)
C6 0.0152(9) 0.0149(10) 0.0146(10) 0.0000(8) -0.0019(8) 0.0014(7)
C3 0.0170(10) 0.0199(11) 0.0160(10) 0.0038(8) 0.0016(8) 0.0007(8)
C4 0.0161(10) 0.0188(10) 0.0137(10) 0.0015(8) 0.0002(8) 0.0022(8)
C1 0.0145(9) 0.0242(11) 0.0133(10) 0.0016(8) 0.0003(8) 0.0032(8)
C2 0.0166(10) 0.0249(11) 0.0165(11) 0.0046(8) 0.0030(8) 0.0019(8)
C13 0.0156(9) 0.0223(11) 0.0123(10) 0.0007(8) 0.0012(8) 0.0037(8)
C9 0.0195(10) 0.0337(13) 0.0133(11) 0.0018(9) 0.0037(8) 0.0053(9)
C16 0.0241(11) 0.0178(11) 0.0192(11) 0.0029(8) 0.0054(9) 0.0007(8)
C27 0.0241(11) 0.0249(12) 0.0192(11) -0.0067(9) 0.0066(9) -0.0051(9)
C12 0.0263(11) 0.0217(11) 0.0164(11) 0.0006(8) 0.0019(9) 0.0030(9)
C21 0.0325(12) 0.0250(12) 0.0181(11) 0.0066(9) 0.0067(9) 0.0099(10)
C15 0.0201(11) 0.0267(12) 0.0247(12) -0.0013(9) 0.0036(9) -0.0047(9)
C14 0.0331(13) 0.0256(12) 0.0208(12) 0.0061(9) 0.0101(10) 0.0008(10)
C11 0.0314(12) 0.0226(12) 0.0215(12) -0.0045(9) 0.0030(9) 0.0042(9)
C20 0.0406(14) 0.0193(12) 0.0343(14) 0.0085(10) 0.0108(11) 0.0028(10)
C10 0.0273(12) 0.0332(13) 0.0165(11) -0.0069(9) 0.0037(9) 0.0074(10)
C19 0.0269(12) 0.0316(13) 0.0318(13) 0.0065(10) -0.0055(10) 0.0018(10)
C22 0.0425(15) 0.0240(13) 0.0272(13) -0.0031(10) 0.0011(11) -0.0104(11)
C28 0.0261(12) 0.0516(17) 0.0281(14) -0.0114(12) -0.0047(10) 0.0002(11)
C29 0.0411(15) 0.0323(14) 0.0374(15) -0.0070(11) 0.0127(12) -0.0156(12)
C17 0.0257(12) 0.0399(15) 0.0325(14) -0.0074(11) -0.0038(10) 0.0026(11)
C24 0.0463(16) 0.0472(17) 0.0293(14) 0.0041(12) 0.0060(12) 0.0286(13)
C25 0.0318(14) 0.0434(17) 0.0583(19) -0.0030(14) -0.0149(13) -0.0046(12)
C23 0.0342(14) 0.0424(16) 0.0366(15) 0.0114(12) -0.0099(11) 0.0077(12)
C18 0.0313(14) 0.0526(19) 0.0562(19) 0.0099(15) 0.0057(13) -0.0132(13)
C26 0.0554(18) 0.0246(14) 0.062(2) -0.0083(13) 0.0050(15) -0.0097(13)

loop_
_atom_type_symbol
_atom_type_description
_atom_type_scat_dispersion_real
_atom_type_scat_dispersion_imag
_atom_type_scat_source
C C 0.0033 0.0016 'International Tables Vol C Tables 4.2.6.8 and 6.1.1.4'
H H 0.0000 0.0000 'International Tables Vol C Tables 4.2.6.8 and 6.1.1.4'
Si Si 0.0817 0.0704 'International Tables Vol C Tables 4.2.6.8 and 6.1.1.4'

loop_
_geom_angle_atom_site_label_1
_geom_angle_atom_site_label_2
_geom_angle_atom_site_label_3
_geom_angle
_geom_angle_site_symmetry_1
_geom_angle_site_symmetry_3
C27 Si3 C27 113.42(15) 2_656 .
C27 Si3 C7 110.90(9) 2_656 .
C27 Si3 C7 114.02(9) . .
C27 Si3 C7 114.02(9) 2_656 2_656
C27 Si3 C7 110.90(9) . 2_656
C7 Si3 C7 91.82(13) . 2_656
C3 Si1 C16 114.97(10) . .
C3 Si1 C15 108.16(10) . .
C16 Si1 C15 115.78(11) . .
C3 Si1 C6 91.16(9) . .
C16 Si1 C6 112.96(10) . .
C15 Si1 C6 111.19(9) . .
C5 Si2 C8 91.05(9) . .
C5 Si2 C21 110.51(10) . .
C8 Si2 C21 111.21(10) . .
C5 Si2 C22 114.16(10) . .
C8 Si2 C22 109.69(11) . .
C21 Si2 C22 117.21(12) . .
C8 C8 C7 116.98(11) 2_656 .
C8 C8 Si2 135.02(6) 2_656 .
C7 C8 Si2 108.01(14) . .
C6 C7 C8 116.61(18) . .
C6 C7 Si3 136.31(16) . .
C8 C7 Si3 107.03(14) . .
C4 C5 C6 114.63(18) . .
C4 C5 Si2 137.30(16) . .
C6 C5 Si2 108.04(14) . .
C7 C6 C5 115.92(18) . .
C7 C6 Si1 136.25(16) . .
C5 C6 Si1 107.83(14) . .
C2 C3 C4 108.89(19) . .
C2 C3 Si1 143.56(17) . .
C4 C3 Si1 107.41(14) . .
C5 C4 C13 134.91(19) . .
C5 C4 C3 118.18(19) . .
C13 C4 C3 106.89(17) . .
C9 C1 C13 120.2(2) . .
C9 C1 C2 130.5(2) . .
C13 C1 C2 109.30(18) . .
C3 C2 C1 108.70(19) . .
C3 C2 C14 129.2(2) . .
C1 C2 C14 122.04(19) . .
C12 C13 C1 120.10(19) . .
C12 C13 C4 133.7(2) . .
C1 C13 C4 106.20(18) . .
C10 C9 C1 119.0(2) . .
C10 C9 H1 120.5 . .
C1 C9 H1 120.5 . .
C20 C16 C19 109.72(19) . .
C20 C16 Si1 115.31(16) . .
C19 C16 Si1 109.16(16) . .
C20 C16 H9 107.5 . .
C19 C16 H9 107.5 . .
Si1 C16 H9 107.5 . .
C28 C27 C29 111.3(2) . .
C28 C27 Si3 109.65(16) . .
C29 C27 Si3 113.99(17) . .
C28 C27 H36 107.2 . .
C29 C27 H36 107.2 . .
Si3 C27 H36 107.2 . .
C13 C12 C11 119.1(2) . .
C13 C12 H4 120.4 . .
C11 C12 H4 120.4 . .
C24 C21 C23 110.0(2) . .
C24 C21 Si2 115.06(16) . .
C23 C21 Si2 108.08(16) . .
C24 C21 H22 107.8 . .
C23 C21 H22 107.8 . .
Si2 C21 H22 107.8 . .
C18 C15 C17 108.6(2) . .
C18 C15 Si1 111.62(17) . .
C17 C15 Si1 109.32(16) . .
C18 C15 H8 109.1 . .
C17 C15 H8 109.1 . .
Si1 C15 H8 109.1 . .
C2 C14 H7 109.5 . .
C2 C14 H6 109.5 . .
H7 C14 H6 109.5 . .
C2 C14 H5 109.5 . .
H7 C14 H5 109.5 . .
H6 C14 H5 109.5 . .
C10 C11 C12 120.6(2) . .
C10 C11 H3 119.7 . .
C12 C11 H3 119.7 . .
C16 C20 H19 109.5 . .
C16 C20 H21 109.5 . .
H19 C20 H21 109.5 . .
C16 C20 H20 109.5 . .
H19 C20 H20 109.5 . .
H21 C20 H20 109.5 . .
C11 C10 C9 121.0(2) . .
C11 C10 H2 119.5 . .
C9 C10 H2 119.5 . .
C16 C19 H18 109.5 . .
C16 C19 H17 109.5 . .
H18 C19 H17 109.5 . .
C16 C19 H16 109.5 . .
H18 C19 H16 109.5 . .
H17 C19 H16 109.5 . .
C26 C22 C25 114.2(2) . .
C26 C22 Si2 118.5(2) . .
C25 C22 Si2 111.48(18) . .
C26 C22 H23 103.5 . .
C25 C22 H23 103.5 . .
Si2 C22 H23 103.5 . .
C27 C28 H38 109.5 . .
C27 C28 H37 109.5 . .
H38 C28 H37 109.5 . .
C27 C28 H39 109.5 . .
H38 C28 H39 109.5 . .
H37 C28 H39 109.5 . .
C27 C29 H42 109.5 . .
C27 C29 H41 109.5 . .
H42 C29 H41 109.5 . .
C27 C29 H40 109.5 . .
H42 C29 H40 109.5 . .
H41 C29 H40 109.5 . .
C15 C17 H10 109.5 . .
C15 C17 H12 109.5 . .
H10 C17 H12 109.5 . .
C15 C17 H11 109.5 . .
H10 C17 H11 109.5 . .
H12 C17 H11 109.5 . .
C21 C24 H26 109.5 . .
C21 C24 H25 109.5 . .
H26 C24 H25 109.5 . .
C21 C24 H24 109.5 . .
H26 C24 H24 109.5 . .
H25 C24 H24 109.5 . .
C22 C25 H35 109.5 . .
C22 C25 H34 109.5 . .
H35 C25 H34 109.5 . .
C22 C25 H33 109.5 . .
H35 C25 H33 109.5 . .
H34 C25 H33 109.5 . .
C21 C23 H27 109.5 . .
C21 C23 H29 109.5 . .
H27 C23 H29 109.5 . .
C21 C23 H28 109.5 . .
H27 C23 H28 109.5 . .
H29 C23 H28 109.5 . .
C15 C18 H15 109.5 . .
C15 C18 H14 109.5 . .
H15 C18 H14 109.5 . .
C15 C18 H13 109.5 . .
H15 C18 H13 109.5 . .
H14 C18 H13 109.5 . .
C22 C26 H31 109.5 . .
C22 C26 H30 109.5 . .
H31 C26 H30 109.5 . .
C22 C26 H32 109.5 . .
H31 C26 H32 109.5 . .
H30 C26 H32 109.5 . .

loop_
_geom_bond_atom_site_label_1
_geom_bond_atom_site_label_2
_geom_bond_distance
_geom_bond_site_symmetry_2
Si3 C27 1.890(2) 2_656
Si3 C27 1.890(2) .
Si3 C7 1.895(2) .
Si3 C7 1.895(2) 2_656
Si1 C3 1.864(2) .
Si1 C16 1.888(2) .
Si1 C15 1.894(2) .
Si1 C6 1.899(2) .
Si2 C5 1.886(2) .
Si2 C8 1.887(2) .
Si2 C21 1.891(2) .
Si2 C22 1.903(3) .
C8 C8 1.375(4) 2_656
C8 C7 1.482(3) .
C7 C6 1.375(3) .
C5 C4 1.365(3) .
C5 C6 1.488(3) .
C3 C2 1.358(3) .
C3 C4 1.483(3) .
C4 C13 1.475(3) .
C1 C9 1.392(3) .
C1 C13 1.415(3) .
C1 C2 1.473(3) .
C2 C14 1.492(3) .
C13 C12 1.389(3) .
C9 C10 1.389(3) .
C9 H1 0.9500 .
C16 C20 1.528(3) .
C16 C19 1.530(3) .
C16 H9 1.0000 .
C27 C28 1.532(3) .
C27 C29 1.538(3) .
C27 H36 1.0000 .
C12 C11 1.395(3) .
C12 H4 0.9500 .
C21 C24 1.534(3) .
C21 C23 1.537(4) .
C21 H22 1.0000 .
C15 C18 1.531(3) .
C15 C17 1.542(3) .
C15 H8 1.0000 .
C14 H7 0.9800 .
C14 H6 0.9800 .
C14 H5 0.9800 .
C11 C10 1.386(3) .
C11 H3 0.9500 .
C20 H19 0.9800 .
C20 H21 0.9800 .
C20 H20 0.9800 .
C10 H2 0.9500 .
C19 H18 0.9800 .
C19 H17 0.9800 .
C19 H16 0.9800 .
C22 C26 1.510(4) .
C22 C25 1.514(4) .
C22 H23 1.0000 .
C28 H38 0.9800 .
C28 H37 0.9800 .
C28 H39 0.9800 .
C29 H42 0.9800 .
C29 H41 0.9800 .
C29 H40 0.9800 .
C17 H10 0.9800 .
C17 H12 0.9800 .
C17 H11 0.9800 .
C24 H26 0.9800 .
C24 H25 0.9800 .
C24 H24 0.9800 .
C25 H35 0.9800 .
C25 H34 0.9800 .
C25 H33 0.9800 .
C23 H27 0.9800 .
C23 H29 0.9800 .
C23 H28 0.9800 .
C18 H15 0.9800 .
C18 H14 0.9800 .
C18 H13 0.9800 .
C26 H31 0.9800 .
C26 H30 0.9800 .
C26 H32 0.9800 .

loop_
_geom_torsion_atom_site_label_1
_geom_torsion_atom_site_label_2
_geom_torsion_atom_site_label_3
_geom_torsion_atom_site_label_4
_geom_torsion
_geom_torsion_site_symmetry_1
_geom_torsion_site_symmetry_4
C5 Si2 C8 C8 177.9(3) . 2_656
C21 Si2 C8 C8 -69.5(3) . 2_656
C22 Si2 C8 C8 61.8(3) . 2_656
C5 Si2 C8 C7 -2.12(14) . .
C21 Si2 C8 C7 110.40(15) . .
C22 Si2 C8 C7 -118.31(14) . .
C8 C8 C7 C6 178.6(2) 2_656 .
Si2 C8 C7 C6 -1.4(2) . .
C8 C8 C7 Si3 -3.5(3) 2_656 .
Si2 C8 C7 Si3 176.51(9) . .
C27 Si3 C7 C6 61.8(2) 2_656 .
C27 Si3 C7 C6 -67.7(2) . .
C7 Si3 C7 C6 178.4(3) 2_656 .
C27 Si3 C7 C8 -115.47(14) 2_656 .
C27 Si3 C7 C8 115.03(14) . .
C7 Si3 C7 C8 1.15(9) 2_656 .
C8 Si2 C5 C4 -173.5(2) . .
C21 Si2 C5 C4 73.4(2) . .
C22 Si2 C5 C4 -61.3(3) . .
C8 Si2 C5 C6 4.77(14) . .
C21 Si2 C5 C6 -108.38(14) . .
C22 Si2 C5 C6 116.95(15) . .
C8 C7 C6 C5 5.5(3) . .
Si3 C7 C6 C5 -171.60(16) . .
C8 C7 C6 Si1 -174.60(16) . .
Si3 C7 C6 Si1 8.3(4) . .
C4 C5 C6 C7 171.96(17) . .
Si2 C5 C6 C7 -6.7(2) . .
C4 C5 C6 Si1 -8.0(2) . .
Si2 C5 C6 Si1 173.33(9) . .
C3 Si1 C6 C7 -171.7(2) . .
C16 Si1 C6 C7 -53.9(2) . .
C15 Si1 C6 C7 78.3(2) . .
C3 Si1 C6 C5 8.19(14) . .
C16 Si1 C6 C5 126.04(14) . .
C15 Si1 C6 C5 -101.82(15) . .
C16 Si1 C3 C2 62.4(3) . .
C15 Si1 C3 C2 -68.7(3) . .
C6 Si1 C3 C2 178.5(3) . .
C16 Si1 C3 C4 -122.68(14) . .
C15 Si1 C3 C4 106.20(15) . .
C6 Si1 C3 C4 -6.58(14) . .
C6 C5 C4 C13 -175.2(2) . .
Si2 C5 C4 C13 3.0(4) . .
C6 C5 C4 C3 3.1(3) . .
Si2 C5 C4 C3 -178.70(16) . .
C2 C3 C4 C5 -179.72(18) . .
Si1 C3 C4 C5 3.5(2) . .
C2 C3 C4 C13 -1.0(2) . .
Si1 C3 C4 C13 -177.82(13) . .
C4 C3 C2 C1 0.6(2) . .
Si1 C3 C2 C1 175.5(2) . .
C4 C3 C2 C14 179.2(2) . .
Si1 C3 C2 C14 -5.9(4) . .
C9 C1 C2 C3 178.7(2) . .
C13 C1 C2 C3 0.1(2) . .
C9 C1 C2 C14 -0.1(3) . .
C13 C1 C2 C14 -178.67(19) . .
C9 C1 C13 C12 -1.5(3) . .
C2 C1 C13 C12 177.27(19) . .
C9 C1 C13 C4 -179.46(18) . .
C2 C1 C13 C4 -0.7(2) . .
C5 C4 C13 C12 1.9(4) . .
C3 C4 C13 C12 -176.5(2) . .
C5 C4 C13 C1 179.4(2) . .
C3 C4 C13 C1 1.0(2) . .
C13 C1 C9 C10 1.9(3) . .
C2 C1 C9 C10 -176.6(2) . .
C3 Si1 C16 C20 -75.43(19) . .
C15 Si1 C16 C20 51.9(2) . .
C6 Si1 C16 C20 -178.24(16) . .
C3 Si1 C16 C19 48.58(18) . .
C15 Si1 C16 C19 175.93(15) . .
C6 Si1 C16 C19 -54.22(18) . .
C27 Si3 C27 C28 -170.70(19) 2_656 .
C7 Si3 C27 C28 -42.47(19) . .
C7 Si3 C27 C28 59.49(18) 2_656 .
C27 Si3 C27 C29 -45.15(15) 2_656 .
C7 Si3 C27 C29 83.07(19) . .
C7 Si3 C27 C29 -174.96(16) 2_656 .
C1 C13 C12 C11 -0.1(3) . .
C4 C13 C12 C11 177.2(2) . .
C5 Si2 C21 C24 -69.6(2) . .
C8 Si2 C21 C24 -169.20(19) . .
C22 Si2 C21 C24 63.5(2) . .
C5 Si2 C21 C23 53.75(18) . .
C8 Si2 C21 C23 -45.81(19) . .
C22 Si2 C21 C23 -173.11(17) . .
C3 Si1 C15 C18 57.9(2) . .
C16 Si1 C15 C18 -72.8(2) . .
C6 Si1 C15 C18 156.49(18) . .
C3 Si1 C15 C17 -62.33(18) . .
C16 Si1 C15 C17 166.99(15) . .
C6 Si1 C15 C17 36.30(19) . .
C13 C12 C11 C10 1.3(3) . .
C12 C11 C10 C9 -0.9(3) . .
C1 C9 C10 C11 -0.7(3) . .
